data_7060323
loop_
_publ_author_name
'Some\,san, Adrian-Alexandru'
'Silvestru, Cristian'
'Varga, Richard A.'

_publ_section_title
;
 Reactivity of a carbonyl moiety in organotin(iv) compounds: novel Pd(ii)
 and Cu(ii) complexes supported by organotin(iv) ligands
;
_journal_issue 8
_journal_name_full 'New Journal of Chemistry'
_journal_page_first 3817
_journal_page_last 3827
_journal_paper_doi 10.1039/D0NJ06016J
_journal_volume 45
_journal_year 2021
_chemical_formula_sum 'C31 H26 N2 Sn'
_chemical_formula_weight 545.23
_space_group_crystal_system triclinic
_space_group_IT_number 2
_space_group_name_Hall '-P 1'
_space_group_name_H-M_alt 'P -1'
_atom_sites_solution_hydrogens geom
_audit_creation_method SHELXL-2018/3
_audit_update_record
;
2021-01-13 deposited with the CCDC.	2021-01-21 downloaded from the CCDC.
;
_cell_angle_alpha 70.529(4)
_cell_angle_beta 80.243(4)
_cell_angle_gamma 67.538(3)
_cell_formula_units_Z 2
_cell_length_a 9.898(2)
_cell_length_b 11.551(2)
_cell_length_c 12.613(3)
_cell_measurement_reflns_used 3899
_cell_measurement_temperature 297(2)
_cell_measurement_theta_max 22.37
_cell_measurement_theta_min 2.42
_cell_volume 1255.0(4)
_computing_cell_refinement 'Bruker SMART'
_computing_data_collection 'Bruker SMART'
_computing_data_reduction 'Bruker SAINT'
_computing_molecular_graphics 'Bruker SHELXTL'
_computing_publication_material 'Bruker SHELXTL'
_computing_structure_refinement 'SHELXL-2018/3 (Sheldrick, 2018)'
_computing_structure_solution 'Bruker SHELXTL'
_diffrn_ambient_temperature 297(2)
_diffrn_measured_fraction_theta_full 0.985
_diffrn_measured_fraction_theta_max 0.985
_diffrn_measurement_device_type 'CCD area detector'
_diffrn_measurement_method 'phi and omega scans'
_diffrn_radiation_type MoK\a
_diffrn_radiation_wavelength 0.71073
_diffrn_reflns_av_R_equivalents 0.0361
_diffrn_reflns_av_unetI/netI 0.0486
_diffrn_reflns_Laue_measured_fraction_full 0.985
_diffrn_reflns_Laue_measured_fraction_max 0.985
_diffrn_reflns_limit_h_max 11
_diffrn_reflns_limit_h_min -11
_diffrn_reflns_limit_k_max 13
_diffrn_reflns_limit_k_min -13
_diffrn_reflns_limit_l_max 14
_diffrn_reflns_limit_l_min -14
_diffrn_reflns_number 11831
_diffrn_reflns_point_group_measured_fraction_full 0.985
_diffrn_reflns_point_group_measured_fraction_max 0.985
_diffrn_reflns_theta_full 24.999
_diffrn_reflns_theta_max 24.999
_diffrn_reflns_theta_min 1.714
_diffrn_source 'sealed tube'
_exptl_absorpt_coefficient_mu 1.039
_exptl_absorpt_correction_T_max 0.763
_exptl_absorpt_correction_T_min 0.747
_exptl_absorpt_correction_type multi-scan
_exptl_absorpt_process_details 'Bruker, 2001.'
_exptl_crystal_colour colourless
_exptl_crystal_density_diffrn 1.443
_exptl_crystal_description block
_exptl_crystal_F_000 552
_exptl_crystal_size_max 0.290
_exptl_crystal_size_mid 0.280
_exptl_crystal_size_min 0.260
_refine_diff_density_max 0.480
_refine_diff_density_min -0.301
_refine_diff_density_rms 0.068
_refine_ls_extinction_method none
_refine_ls_goodness_of_fit_ref 1.026
_refine_ls_hydrogen_treatment constr
_refine_ls_matrix_type full
_refine_ls_number_parameters 307
_refine_ls_number_reflns 4367
_refine_ls_number_restraints 0
_refine_ls_restrained_S_all 1.026
_refine_ls_R_factor_all 0.0402
_refine_ls_R_factor_gt 0.0324
_refine_ls_shift/su_max 0.000
_refine_ls_shift/su_mean 0.000
_refine_ls_structure_factor_coef Fsqd
_refine_ls_weighting_details 'w=1/[\s^2^(Fo^2^)+(0.0289P)^2^] where P=(Fo^2^+2Fc^2^)/3'
_refine_ls_weighting_scheme calc
_refine_ls_wR_factor_gt 0.0657
_refine_ls_wR_factor_ref 0.0690
_reflns_Friedel_coverage 0.000
_reflns_number_gt 3845
_reflns_number_total 4367
_reflns_threshold_expression 'I > 2\s(I)'
_cod_data_source_file d0nj06016j2.cif
_cod_data_source_block 753r
_cod_depositor_comments 'Adding full bibliography for 7060320--7060326.cif.'
_cod_original_cell_volume 1255.0(5)
_cod_database_code 7060323
_shelx_shelxl_version_number 2018/3
_shelx_space_group_comment
;
The symmetry employed for this shelxl refinement is uniquely defined
by the following loop, which should always be used as a source of
symmetry information in preference to the above space-group names.
They are only intended as comments.
;
_shelx_estimated_absorpt_t_min 0.753
_shelx_estimated_absorpt_t_max 0.774

loop_
_space_group_symop_operation_xyz
'x, y, z'
'-x, -y, -z'

loop_
_atom_site_label
_atom_site_type_symbol
_atom_site_fract_x
_atom_site_fract_y
_atom_site_fract_z
_atom_site_U_iso_or_equiv
_atom_site_adp_type
_atom_site_occupancy
_atom_site_site_symmetry_order
_atom_site_calc_flag
_atom_site_refinement_flags_posn
_atom_site_refinement_flags_adp
_atom_site_refinement_flags_occupancy
_atom_site_disorder_assembly
_atom_site_disorder_group
Sn1 Sn 0.60665(2) 0.12884(2) 0.22392(2) 0.03862(9) Uani 1 1 d . . . . .
N1 N 0.4297(3) 0.3048(2) 0.0502(2) 0.0413(6) Uani 1 1 d . . . . .
C1 C 0.7355(3) 0.1986(3) 0.0792(2) 0.0377(7) Uani 1 1 d . . . . .
C26 C 0.4883(3) 0.2766(3) 0.3050(2) 0.0379(7) Uani 1 1 d . . . . .
C2 C 0.6707(3) 0.3013(3) -0.0156(2) 0.0387(7) Uani 1 1 d . . . . .
C3 C 0.7553(4) 0.3516(3) -0.1043(3) 0.0471(8) Uani 1 1 d . . . . .
H3 H 0.710531 0.420478 -0.165703 0.056 Uiso 1 1 calc R U . . .
C20 C 0.4836(3) 0.0111(3) 0.2241(3) 0.0412(7) Uani 1 1 d . . . . .
C10 C 0.2760(3) 0.3362(3) -0.1589(3) 0.0463(8) Uani 1 1 d . . . . .
H10 H 0.343849 0.251572 -0.136690 0.056 Uiso 1 1 calc R U . . .
C6 C 0.8874(3) 0.1498(3) 0.0786(3) 0.0482(8) Uani 1 1 d . . . . .
H6 H 0.933856 0.082280 0.140087 0.058 Uiso 1 1 calc R U . . .
C14 C 0.7758(3) -0.0143(3) 0.3368(3) 0.0425(7) Uani 1 1 d . . . . .
C9 C 0.2232(3) 0.4090(3) -0.0831(3) 0.0422(7) Uani 1 1 d . . . . .
C7 C 0.5115(3) 0.3523(3) -0.0240(3) 0.0444(8) Uani 1 1 d . . . . .
H7 H 0.469907 0.421912 -0.086086 0.053 Uiso 1 1 calc R U . . .
C27 C 0.5526(4) 0.3581(3) 0.3183(3) 0.0490(8) Uani 1 1 d . . . . .
H27 H 0.647918 0.349106 0.289832 0.059 Uiso 1 1 calc R U . . .
C15 C 0.8662(4) -0.1286(3) 0.3115(3) 0.0568(9) Uani 1 1 d . . . . .
H15 H 0.853916 -0.141573 0.245309 0.068 Uiso 1 1 calc R U . . .
C8 C 0.2716(3) 0.3552(3) 0.0366(3) 0.0483(8) Uani 1 1 d . . . . .
H8A H 0.226480 0.424022 0.072715 0.058 Uiso 1 1 calc R U . . .
H8B H 0.234296 0.284975 0.076452 0.058 Uiso 1 1 calc R U . . .
C21 C 0.4191(4) 0.0185(3) 0.1333(3) 0.0559(9) Uani 1 1 d . . . . .
H21 H 0.429279 0.077354 0.063891 0.067 Uiso 1 1 calc R U . . .
C28 C 0.4792(4) 0.4523(3) 0.3726(3) 0.0588(9) Uani 1 1 d . . . . .
H28 H 0.524487 0.506329 0.379889 0.071 Uiso 1 1 calc R U . . .
C13 C 0.1236(4) 0.5331(3) -0.1229(3) 0.0529(9) Uani 1 1 d . . . . .
H13 H 0.086077 0.587244 -0.076435 0.063 Uiso 1 1 calc R U . . .
N2 N 0.1308(3) 0.5075(3) -0.3042(3) 0.0657(8) Uani 1 1 d . . . . .
C4 C 0.9064(4) 0.2999(3) -0.1021(3) 0.0532(9) Uani 1 1 d . . . . .
H4 H 0.963224 0.333461 -0.161913 0.064 Uiso 1 1 calc R U . . .
C30 C 0.2731(4) 0.3873(4) 0.4040(3) 0.0632(10) Uani 1 1 d . . . . .
H30 H 0.177698 0.397129 0.432629 0.076 Uiso 1 1 calc R U . . .
C11 C 0.2288(4) 0.3882(4) -0.2658(3) 0.0568(9) Uani 1 1 d . . . . .
H11 H 0.267429 0.337333 -0.314848 0.068 Uiso 1 1 calc R U . . .
C31 C 0.3470(4) 0.2938(3) 0.3497(3) 0.0545(9) Uani 1 1 d . . . . .
H31 H 0.300440 0.240376 0.342994 0.065 Uiso 1 1 calc R U . . .
C5 C 0.9713(4) 0.1995(4) -0.0117(3) 0.0561(9) Uani 1 1 d . . . . .
H5 H 1.072894 0.163906 -0.010571 0.067 Uiso 1 1 calc R U . . .
C29 C 0.3399(4) 0.4657(4) 0.4156(3) 0.0603(10) Uani 1 1 d . . . . .
H29 H 0.290311 0.528418 0.452924 0.072 Uiso 1 1 calc R U . . .
C23 C 0.3230(5) -0.1480(4) 0.2444(4) 0.0769(13) Uani 1 1 d . . . . .
H23 H 0.267434 -0.199635 0.251457 0.092 Uiso 1 1 calc R U . . .
C16 C 0.9729(4) -0.2228(4) 0.3815(3) 0.0704(11) Uani 1 1 d . . . . .
H16 H 1.032594 -0.298047 0.362152 0.084 Uiso 1 1 calc R U . . .
C25 C 0.4699(4) -0.0813(3) 0.3254(3) 0.0566(9) Uani 1 1 d . . . . .
H25 H 0.516108 -0.090889 0.387710 0.068 Uiso 1 1 calc R U . . .
C17 C 0.9920(4) -0.2065(4) 0.4796(3) 0.0716(12) Uani 1 1 d . . . . .
H17 H 1.064517 -0.270179 0.527231 0.086 Uiso 1 1 calc R U . . .
C24 C 0.3893(5) -0.1592(4) 0.3354(4) 0.0750(12) Uani 1 1 d . . . . .
H24 H 0.380093 -0.219317 0.404247 0.090 Uiso 1 1 calc R U . . .
C22 C 0.3380(4) -0.0609(4) 0.1429(4) 0.0690(11) Uani 1 1 d . . . . .
H22 H 0.294515 -0.054516 0.080305 0.083 Uiso 1 1 calc R U . . .
C19 C 0.7962(4) 0.0002(4) 0.4366(3) 0.0574(9) Uani 1 1 d . . . . .
H19 H 0.737126 0.075143 0.456597 0.069 Uiso 1 1 calc R U . . .
C18 C 0.9035(5) -0.0958(4) 0.5070(3) 0.0717(11) Uani 1 1 d . . . . .
H18 H 0.915540 -0.084590 0.574047 0.086 Uiso 1 1 calc R U . . .
C12 C 0.0797(4) 0.5770(4) -0.2307(3) 0.0629(10) Uani 1 1 d . . . . .
H12 H 0.009829 0.660436 -0.254431 0.075 Uiso 1 1 calc R U . . .

loop_
_atom_site_aniso_label
_atom_site_aniso_U_11
_atom_site_aniso_U_22
_atom_site_aniso_U_33
_atom_site_aniso_U_23
_atom_site_aniso_U_13
_atom_site_aniso_U_12
Sn1 0.03841(14) 0.03732(14) 0.03897(14) -0.01101(10) -0.00177(9) -0.01227(10)
N1 0.0367(14) 0.0425(15) 0.0433(16) -0.0118(13) -0.0033(12) -0.0123(12)
C1 0.0373(17) 0.0377(17) 0.0398(18) -0.0133(14) 0.0000(14) -0.0143(14)
C26 0.0400(17) 0.0387(17) 0.0344(17) -0.0112(14) -0.0006(13) -0.0135(14)
C2 0.0389(17) 0.0395(18) 0.0415(18) -0.0138(14) -0.0048(14) -0.0149(14)
C3 0.055(2) 0.051(2) 0.0396(19) -0.0082(15) -0.0056(16) -0.0269(17)
C20 0.0426(18) 0.0364(18) 0.0457(19) -0.0157(15) -0.0006(15) -0.0126(15)
C10 0.0379(17) 0.0419(19) 0.054(2) -0.0132(17) -0.0085(16) -0.0068(15)
C6 0.0420(19) 0.046(2) 0.050(2) -0.0114(16) -0.0032(16) -0.0111(16)
C14 0.0413(18) 0.0416(19) 0.0400(18) -0.0044(15) -0.0065(14) -0.0143(15)
C9 0.0327(16) 0.0438(19) 0.0476(19) -0.0091(16) -0.0018(14) -0.0145(15)
C7 0.0468(19) 0.0431(19) 0.0395(19) -0.0030(15) -0.0125(15) -0.0151(16)
C27 0.0459(19) 0.052(2) 0.050(2) -0.0169(17) 0.0027(16) -0.0190(17)
C15 0.058(2) 0.051(2) 0.050(2) -0.0137(18) -0.0083(18) -0.0064(19)
C8 0.0378(18) 0.056(2) 0.046(2) -0.0140(16) -0.0004(15) -0.0136(16)
C21 0.064(2) 0.042(2) 0.060(2) -0.0116(17) -0.0133(19) -0.0153(18)
C28 0.070(3) 0.052(2) 0.061(2) -0.0233(19) -0.009(2) -0.0204(19)
C13 0.048(2) 0.045(2) 0.054(2) -0.0114(17) 0.0000(17) -0.0082(17)
N2 0.0539(19) 0.075(2) 0.0525(19) -0.0056(17) -0.0091(15) -0.0141(17)
C4 0.055(2) 0.063(2) 0.048(2) -0.0204(19) 0.0106(17) -0.0302(19)
C30 0.052(2) 0.067(3) 0.065(3) -0.026(2) 0.0166(19) -0.017(2)
C11 0.052(2) 0.062(2) 0.056(2) -0.0192(19) -0.0027(18) -0.0181(19)
C31 0.048(2) 0.055(2) 0.065(2) -0.0222(19) 0.0077(18) -0.0232(17)
C5 0.0390(19) 0.061(2) 0.067(3) -0.021(2) 0.0049(18) -0.0171(18)
C29 0.070(3) 0.052(2) 0.046(2) -0.0214(18) 0.0018(19) -0.003(2)
C23 0.075(3) 0.075(3) 0.104(4) -0.045(3) 0.018(3) -0.044(2)
C16 0.064(3) 0.057(3) 0.064(3) -0.008(2) -0.003(2) -0.002(2)
C25 0.080(3) 0.056(2) 0.047(2) -0.0200(18) 0.0045(18) -0.037(2)
C17 0.058(2) 0.065(3) 0.066(3) 0.011(2) -0.017(2) -0.014(2)
C24 0.104(3) 0.073(3) 0.063(3) -0.025(2) 0.027(2) -0.055(3)
C22 0.067(3) 0.063(3) 0.089(3) -0.034(2) -0.025(2) -0.016(2)
C19 0.063(2) 0.053(2) 0.054(2) -0.0144(18) -0.0087(19) -0.0170(19)
C18 0.085(3) 0.084(3) 0.047(2) -0.004(2) -0.023(2) -0.036(3)
C12 0.053(2) 0.051(2) 0.059(2) 0.000(2) -0.0103(19) -0.0018(18)

loop_
_atom_type_symbol
_atom_type_description
_atom_type_scat_dispersion_real
_atom_type_scat_dispersion_imag
_atom_type_scat_source
C C 0.0033 0.0016 'International Tables Vol C Tables 4.2.6.8 and 6.1.1.4'
H H 0.0000 0.0000 'International Tables Vol C Tables 4.2.6.8 and 6.1.1.4'
N N 0.0061 0.0033 'International Tables Vol C Tables 4.2.6.8 and 6.1.1.4'
Sn Sn -0.6537 1.4246 'International Tables Vol C Tables 4.2.6.8 and 6.1.1.4'

loop_
_geom_angle_atom_site_label_1
_geom_angle_atom_site_label_2
_geom_angle_atom_site_label_3
_geom_angle
_geom_angle_site_symmetry_1
_geom_angle_site_symmetry_3
_geom_angle_publ_flag
C26 Sn1 C20 112.50(11) . . ?
C26 Sn1 C1 111.65(11) . . ?
C20 Sn1 C1 122.64(11) . . ?
C26 Sn1 C14 105.60(11) . . ?
C20 Sn1 C14 100.27(11) . . ?
C1 Sn1 C14 101.22(11) . . ?
C7 N1 C8 120.2(3) . . ?
C6 C1 C2 117.0(3) . . ?
C6 C1 Sn1 121.0(2) . . ?
C2 C1 Sn1 121.9(2) . . ?
C31 C26 C27 116.5(3) . . ?
C31 C26 Sn1 122.5(2) . . ?
C27 C26 Sn1 120.9(2) . . ?
C3 C2 C1 121.1(3) . . ?
C3 C2 C7 118.8(3) . . ?
C1 C2 C7 120.0(3) . . ?
C2 C3 C4 120.2(3) . . ?
C2 C3 H3 119.9 . . ?
C4 C3 H3 119.9 . . ?
C21 C20 C25 117.5(3) . . ?
C21 C20 Sn1 125.6(2) . . ?
C25 C20 Sn1 116.8(2) . . ?
C11 C10 C9 120.2(3) . . ?
C11 C10 H10 119.9 . . ?
C9 C10 H10 119.9 . . ?
C5 C6 C1 121.5(3) . . ?
C5 C6 H6 119.3 . . ?
C1 C6 H6 119.3 . . ?
C19 C14 C15 117.3(3) . . ?
C19 C14 Sn1 122.9(2) . . ?
C15 C14 Sn1 119.7(2) . . ?
C13 C9 C10 116.1(3) . . ?
C13 C9 C8 121.7(3) . . ?
C10 C9 C8 122.2(3) . . ?
N1 C7 C2 121.8(3) . . ?
N1 C7 H7 119.1 . . ?
C2 C7 H7 119.1 . . ?
C28 C27 C26 121.9(3) . . ?
C28 C27 H27 119.1 . . ?
C26 C27 H27 119.1 . . ?
C16 C15 C14 121.6(3) . . ?
C16 C15 H15 119.2 . . ?
C14 C15 H15 119.2 . . ?
N1 C8 C9 116.2(3) . . ?
N1 C8 H8A 108.2 . . ?
C9 C8 H8A 108.2 . . ?
N1 C8 H8B 108.2 . . ?
C9 C8 H8B 108.2 . . ?
H8A C8 H8B 107.4 . . ?
C20 C21 C22 121.2(3) . . ?
C20 C21 H21 119.4 . . ?
C22 C21 H21 119.4 . . ?
C29 C28 C27 119.6(3) . . ?
C29 C28 H28 120.2 . . ?
C27 C28 H28 120.2 . . ?
C12 C13 C9 120.0(3) . . ?
C12 C13 H13 120.0 . . ?
C9 C13 H13 120.0 . . ?
C11 N2 C12 115.7(3) . . ?
C5 C4 C3 119.6(3) . . ?
C5 C4 H4 120.2 . . ?
C3 C4 H4 120.2 . . ?
C29 C30 C31 119.9(3) . . ?
C29 C30 H30 120.1 . . ?
C31 C30 H30 120.1 . . ?
N2 C11 C10 123.8(3) . . ?
N2 C11 H11 118.1 . . ?
C10 C11 H11 118.1 . . ?
C30 C31 C26 122.0(3) . . ?
C30 C31 H31 119.0 . . ?
C26 C31 H31 119.0 . . ?
C4 C5 C6 120.6(3) . . ?
C4 C5 H5 119.7 . . ?
C6 C5 H5 119.7 . . ?
C30 C29 C28 120.1(3) . . ?
C30 C29 H29 119.9 . . ?
C28 C29 H29 119.9 . . ?
C24 C23 C22 120.0(4) . . ?
C24 C23 H23 120.0 . . ?
C22 C23 H23 120.0 . . ?
C17 C16 C15 120.2(4) . . ?
C17 C16 H16 119.9 . . ?
C15 C16 H16 119.9 . . ?
C24 C25 C20 121.4(3) . . ?
C24 C25 H25 119.3 . . ?
C20 C25 H25 119.3 . . ?
C18 C17 C16 119.2(4) . . ?
C18 C17 H17 120.4 . . ?
C16 C17 H17 120.4 . . ?
C23 C24 C25 120.0(4) . . ?
C23 C24 H24 120.0 . . ?
C25 C24 H24 120.0 . . ?
C23 C22 C21 119.7(4) . . ?
C23 C22 H22 120.1 . . ?
C21 C22 H22 120.1 . . ?
C14 C19 C18 120.6(4) . . ?
C14 C19 H19 119.7 . . ?
C18 C19 H19 119.7 . . ?
C17 C18 C19 121.0(4) . . ?
C17 C18 H18 119.5 . . ?
C19 C18 H18 119.5 . . ?
N2 C12 C13 124.1(3) . . ?
N2 C12 H12 118.0 . . ?
C13 C12 H12 118.0 . . ?

loop_
_geom_bond_atom_site_label_1
_geom_bond_atom_site_label_2
_geom_bond_distance
_geom_bond_site_symmetry_2
_geom_bond_publ_flag
Sn1 C26 2.135(3) . ?
Sn1 C20 2.144(3) . ?
Sn1 C1 2.150(3) . ?
Sn1 C14 2.165(3) . ?
N1 C7 1.254(4) . ?
N1 C8 1.464(4) . ?
C1 C6 1.389(4) . ?
C1 C2 1.408(4) . ?
C26 C31 1.383(4) . ?
C26 C27 1.385(4) . ?
C2 C3 1.383(4) . ?
C2 C7 1.465(4) . ?
C3 C4 1.383(4) . ?
C3 H3 0.9300 . ?
C20 C21 1.367(4) . ?
C20 C25 1.390(4) . ?
C10 C11 1.362(4) . ?
C10 C9 1.388(4) . ?
C10 H10 0.9300 . ?
C6 C5 1.388(4) . ?
C6 H6 0.9300 . ?
C14 C19 1.380(4) . ?
C14 C15 1.388(4) . ?
C9 C13 1.374(4) . ?
C9 C8 1.513(4) . ?
C7 H7 0.9300 . ?
C27 C28 1.381(4) . ?
C27 H27 0.9300 . ?
C15 C16 1.371(5) . ?
C15 H15 0.9300 . ?
C8 H8A 0.9700 . ?
C8 H8B 0.9700 . ?
C21 C22 1.398(5) . ?
C21 H21 0.9300 . ?
C28 C29 1.363(5) . ?
C28 H28 0.9300 . ?
C13 C12 1.367(5) . ?
C13 H13 0.9300 . ?
N2 C11 1.329(4) . ?
N2 C12 1.336(5) . ?
C4 C5 1.362(5) . ?
C4 H4 0.9300 . ?
C30 C29 1.362(5) . ?
C30 C31 1.375(5) . ?
C30 H30 0.9300 . ?
C11 H11 0.9300 . ?
C31 H31 0.9300 . ?
C5 H5 0.9300 . ?
C29 H29 0.9300 . ?
C23 C24 1.362(6) . ?
C23 C22 1.365(6) . ?
C23 H23 0.9300 . ?
C16 C17 1.365(5) . ?
C16 H16 0.9300 . ?
C25 C24 1.378(5) . ?
C25 H25 0.9300 . ?
C17 C18 1.363(5) . ?
C17 H17 0.9300 . ?
C24 H24 0.9300 . ?
C22 H22 0.9300 . ?
C19 C18 1.382(5) . ?
C19 H19 0.9300 . ?
C18 H18 0.9300 . ?
C12 H12 0.9300 . ?

loop_
_geom_torsion_atom_site_label_1
_geom_torsion_atom_site_label_2
_geom_torsion_atom_site_label_3
_geom_torsion_atom_site_label_4
_geom_torsion
_geom_torsion_site_symmetry_1
_geom_torsion_site_symmetry_2
_geom_torsion_site_symmetry_3
_geom_torsion_site_symmetry_4
_geom_torsion_publ_flag
C6 C1 C2 C3 -0.7(4) . . . . ?
Sn1 C1 C2 C3 175.0(2) . . . . ?
C6 C1 C2 C7 176.3(3) . . . . ?
Sn1 C1 C2 C7 -8.0(4) . . . . ?
C1 C2 C3 C4 1.1(5) . . . . ?
C7 C2 C3 C4 -175.9(3) . . . . ?
C2 C1 C6 C5 -0.4(5) . . . . ?
Sn1 C1 C6 C5 -176.2(2) . . . . ?
C11 C10 C9 C13 -0.1(4) . . . . ?
C11 C10 C9 C8 179.6(3) . . . . ?
C8 N1 C7 C2 -177.6(3) . . . . ?
C3 C2 C7 N1 175.2(3) . . . . ?
C1 C2 C7 N1 -1.9(5) . . . . ?
C31 C26 C27 C28 -0.5(5) . . . . ?
Sn1 C26 C27 C28 -178.5(3) . . . . ?
C19 C14 C15 C16 -1.0(5) . . . . ?
Sn1 C14 C15 C16 -178.9(3) . . . . ?
C7 N1 C8 C9 29.7(4) . . . . ?
C13 C9 C8 N1 -126.0(3) . . . . ?
C10 C9 C8 N1 54.3(4) . . . . ?
C25 C20 C21 C22 2.2(5) . . . . ?
Sn1 C20 C21 C22 -178.5(2) . . . . ?
C26 C27 C28 C29 0.6(5) . . . . ?
C10 C9 C13 C12 1.5(5) . . . . ?
C8 C9 C13 C12 -178.3(3) . . . . ?
C2 C3 C4 C5 -0.3(5) . . . . ?
C12 N2 C11 C10 0.6(5) . . . . ?
C9 C10 C11 N2 -0.9(5) . . . . ?
C29 C30 C31 C26 -0.6(6) . . . . ?
C27 C26 C31 C30 0.5(5) . . . . ?
Sn1 C26 C31 C30 178.5(3) . . . . ?
C3 C4 C5 C6 -0.8(5) . . . . ?
C1 C6 C5 C4 1.2(5) . . . . ?
C31 C30 C29 C28 0.6(6) . . . . ?
C27 C28 C29 C30 -0.6(5) . . . . ?
C14 C15 C16 C17 0.7(6) . . . . ?
C21 C20 C25 C24 -2.6(5) . . . . ?
Sn1 C20 C25 C24 178.0(3) . . . . ?
C15 C16 C17 C18 0.1(6) . . . . ?
C22 C23 C24 C25 0.9(6) . . . . ?
C20 C25 C24 C23 1.1(6) . . . . ?
C24 C23 C22 C21 -1.4(6) . . . . ?
C20 C21 C22 C23 -0.2(6) . . . . ?
C15 C14 C19 C18 0.5(5) . . . . ?
Sn1 C14 C19 C18 178.3(3) . . . . ?
C16 C17 C18 C19 -0.6(6) . . . . ?
C14 C19 C18 C17 0.2(6) . . . . ?
C11 N2 C12 C13 0.9(6) . . . . ?
C9 C13 C12 N2 -2.0(6) . . . . ?
